data_1542629
loop_
_publ_author_name
'Dhanasekaran, Sivasankaran'
'Suneja, Arun'
'Bisai, Vishnumaya'
'Singh, Vinod K.'

_publ_section_title
;
 Approach to Isoindolinones, Isoquinolinones, and THIQs via Lewis
 Acid-Catalyzed Domino Strecker-Lactamization/Alkylations.
;
_journal_issue 4
_journal_name_full 'Organic letters'
_journal_page_first 634
_journal_page_last 637
_journal_paper_doi 10.1021/acs.orglett.5b03331
_journal_volume 18
_journal_year 2016
_chemical_formula_sum 'C16 H12 N2 O2'
_chemical_formula_weight 264.28
_chemical_name_systematic
;
 ?
;
_space_group_crystal_system monoclinic
_space_group_IT_number 14
_space_group_name_Hall '-P 2ybc'
_space_group_name_H-M_alt 'P 1 21/c 1'
_symmetry_space_group_name_Hall '-P 2ybc'
_symmetry_space_group_name_H-M 'P 1 21/c 1'
_atom_sites_solution_hydrogens geom
_audit_creation_method SHELXL-2014
_cell_angle_alpha 90
_cell_angle_beta 100.138(4)
_cell_angle_gamma 90
_cell_formula_units_Z 4
_cell_length_a 9.0373(6)
_cell_length_b 6.9446(5)
_cell_length_c 20.7426(16)
_cell_measurement_reflns_used 1902
_cell_measurement_temperature 296(2)
_cell_measurement_theta_max 25.12
_cell_measurement_theta_min 5.05
_cell_volume 1281.49(16)
_computing_structure_refinement 'SHELXL-2014 (Sheldrick, 2014)'
_diffrn_ambient_temperature 296(2)
_diffrn_measured_fraction_theta_full 1.000
_diffrn_measured_fraction_theta_max 0.994
_diffrn_measurement_device_type 'CCD area detector'
_diffrn_measurement_method 'phi and omega scans'
_diffrn_radiation_type MoK\a
_diffrn_radiation_wavelength 0.71073
_diffrn_reflns_av_R_equivalents 0.0684
_diffrn_reflns_av_unetI/netI 0.0431
_diffrn_reflns_laue_measured_fraction_full 1.000
_diffrn_reflns_laue_measured_fraction_max 0.994
_diffrn_reflns_limit_h_max 12
_diffrn_reflns_limit_h_min -12
_diffrn_reflns_limit_k_max 9
_diffrn_reflns_limit_k_min -9
_diffrn_reflns_limit_l_max 29
_diffrn_reflns_limit_l_min -29
_diffrn_reflns_number 25267
_diffrn_reflns_point_group_measured_fraction_full 1.000
_diffrn_reflns_point_group_measured_fraction_max 0.994
_diffrn_reflns_theta_full 25.242
_diffrn_reflns_theta_max 30.236
_diffrn_reflns_theta_min 1.995
_exptl_absorpt_coefficient_mu 0.092
_exptl_absorpt_correction_type multi-scan
_exptl_crystal_colour colorless
_exptl_crystal_density_diffrn 1.370
_exptl_crystal_description needle
_exptl_crystal_F_000 552
_exptl_crystal_size_max 0.40
_exptl_crystal_size_mid 0.32
_exptl_crystal_size_min 0.25
_exptl_transmission_factor_max 0.977
_exptl_transmission_factor_min 0.965
_refine_diff_density_max 0.404
_refine_diff_density_min -0.265
_refine_diff_density_rms 0.065
_refine_ls_extinction_method none
_refine_ls_goodness_of_fit_ref 1.142
_refine_ls_hydrogen_treatment constr
_refine_ls_matrix_type full
_refine_ls_number_parameters 182
_refine_ls_number_reflns 3791
_refine_ls_number_restraints 0
_refine_ls_restrained_S_all 1.142
_refine_ls_R_factor_all 0.0714
_refine_ls_R_factor_gt 0.0570
_refine_ls_shift/su_max 0.000
_refine_ls_shift/su_mean 0.000
_refine_ls_structure_factor_coef Fsqd
_refine_ls_weighting_details 'w=1/[\s^2^(Fo^2^)+(0.1120P)^2^] where P=(Fo^2^+2Fc^2^)/3'
_refine_ls_weighting_scheme calc
_refine_ls_wR_factor_gt 0.1748
_refine_ls_wR_factor_ref 0.1886
_reflns_Friedel_coverage 0.000
_reflns_number_gt 2871
_reflns_number_total 3791
_reflns_threshold_expression 'I > 2\s(I)'
_cod_data_source_file ol5b03331_si_002.cif
_cod_data_source_block Compound4a
_cod_database_code 1542629
_shelx_space_group_comment
;
The symmetry employed for this shelxl refinement is uniquely defined
by the following loop, which should always be used as a source of
symmetry information in preference to the above space-group names.
They are only intended as comments.
;
_shelxl_version_number 2014-3

loop_
_space_group_symop_operation_xyz
'x, y, z'
'-x, y+1/2, -z+1/2'
'-x, -y, -z'
'x, -y-1/2, z-1/2'

loop_
_atom_site_label
_atom_site_type_symbol
_atom_site_fract_x
_atom_site_fract_y
_atom_site_fract_z
_atom_site_U_iso_or_equiv
_atom_site_adp_type
_atom_site_occupancy
_atom_site_site_symmetry_order
_atom_site_calc_flag
_atom_site_refinement_flags_posn
_atom_site_refinement_flags_adp
O1 O -0.34586(11) 0.21686(16) 0.25718(6) 0.0358(3) Uani 1 1 d . .
O2 O 0.34160(11) 0.19111(15) 0.37222(6) 0.0355(3) Uani 1 1 d . .
N1 N 0.21771(12) 0.48355(17) 0.37406(6) 0.0274(3) Uani 1 1 d . .
N2 N 0.09820(15) 0.8217(2) 0.47178(8) 0.0438(4) Uani 1 1 d . .
C1 C 0.72577(16) 0.5831(2) 0.44614(8) 0.0343(3) Uani 1 1 d . .
H1 H 0.8275 0.5539 0.4572 0.041 Uiso 1 1 calc R U
C2 C 0.62315(15) 0.4373(2) 0.42506(7) 0.0308(3) Uani 1 1 d . .
H4 H 0.6543 0.3105 0.4221 0.037 Uiso 1 1 calc R U
C3 C 0.47303(14) 0.4877(2) 0.40866(6) 0.0270(3) Uani 1 1 d . .
C4 C 0.34295(14) 0.3635(2) 0.38374(7) 0.0274(3) Uani 1 1 d . .
C5 C 0.06931(14) 0.4201(2) 0.34825(7) 0.0260(3) Uani 1 1 d . .
C6 C -0.02249(14) 0.5269(2) 0.29991(7) 0.0274(3) Uani 1 1 d . .
H10 H 0.0106 0.6446 0.2864 0.033 Uiso 1 1 calc R U
C7 C -0.16275(14) 0.4573(2) 0.27211(7) 0.0278(3) Uani 1 1 d . .
H11 H -0.2245 0.5290 0.2403 0.033 Uiso 1 1 calc R U
C8 C -0.21148(15) 0.2799(2) 0.29165(7) 0.0273(3) Uani 1 1 d . .
C9 C -0.39888(18) 0.0325(3) 0.27228(9) 0.0428(4) Uani 1 1 d . .
H3 H -0.3223 -0.0621 0.2703 0.064 Uiso 1 1 calc R U
H12 H -0.4872 0.0004 0.2412 0.064 Uiso 1 1 calc R U
H2 H -0.4230 0.0345 0.3155 0.064 Uiso 1 1 calc R U
C10 C 0.42590(14) 0.6760(2) 0.41283(7) 0.0267(3) Uani 1 1 d . .
C11 C 0.52645(16) 0.8219(2) 0.43440(7) 0.0321(3) Uani 1 1 d . .
H6 H 0.4944 0.9482 0.4378 0.038 Uiso 1 1 calc R U
C12 C 0.67812(16) 0.7721(2) 0.45090(8) 0.0348(3) Uani 1 1 d . .
H5 H 0.7486 0.8673 0.4653 0.042 Uiso 1 1 calc R U
C13 C 0.25718(14) 0.6851(2) 0.38820(7) 0.0273(3) Uani 1 1 d . .
H7 H 0.2368 0.7603 0.3476 0.033 Uiso 1 1 calc R U
C14 C 0.16934(15) 0.7635(2) 0.43586(7) 0.0302(3) Uani 1 1 d . .
C15 C 0.01612(15) 0.2489(2) 0.37033(7) 0.0301(3) Uani 1 1 d . .
H9 H 0.0747 0.1818 0.4044 0.036 Uiso 1 1 calc R U
C16 C -0.12365(16) 0.1773(2) 0.34202(7) 0.0302(3) Uani 1 1 d . .
H8 H -0.1583 0.0618 0.3566 0.036 Uiso 1 1 calc R U

loop_
_atom_site_aniso_label
_atom_site_aniso_U_11
_atom_site_aniso_U_22
_atom_site_aniso_U_33
_atom_site_aniso_U_23
_atom_site_aniso_U_13
_atom_site_aniso_U_12
O1 0.0285(5) 0.0317(6) 0.0471(7) 0.0020(5) 0.0064(4) -0.0044(4)
O2 0.0355(6) 0.0259(6) 0.0437(7) -0.0074(4) 0.0033(4) 0.0069(4)
N1 0.0268(5) 0.0232(6) 0.0312(6) -0.0028(5) 0.0024(4) 0.0042(4)
N2 0.0457(8) 0.0330(7) 0.0568(9) -0.0013(6) 0.0202(7) 0.0095(6)
C1 0.0272(6) 0.0386(9) 0.0373(8) 0.0043(6) 0.0065(5) 0.0022(6)
C2 0.0310(6) 0.0306(7) 0.0319(7) 0.0007(6) 0.0082(5) 0.0064(5)
C3 0.0296(6) 0.0271(7) 0.0250(7) 0.0004(5) 0.0065(5) 0.0045(5)
C4 0.0302(6) 0.0254(7) 0.0270(7) -0.0015(5) 0.0062(5) 0.0061(5)
C5 0.0266(6) 0.0244(7) 0.0276(7) -0.0006(5) 0.0069(5) 0.0034(5)
C6 0.0279(6) 0.0236(7) 0.0316(7) 0.0040(5) 0.0081(5) 0.0013(5)
C7 0.0265(6) 0.0262(7) 0.0313(7) 0.0045(5) 0.0068(5) 0.0040(5)
C8 0.0263(6) 0.0262(7) 0.0318(7) -0.0007(5) 0.0118(5) 0.0015(5)
C9 0.0438(9) 0.0358(9) 0.0519(10) -0.0025(7) 0.0173(7) -0.0128(7)
C10 0.0281(6) 0.0268(7) 0.0258(7) 0.0024(5) 0.0066(5) 0.0037(5)
C11 0.0361(7) 0.0258(7) 0.0351(8) 0.0018(6) 0.0085(6) 0.0012(5)
C12 0.0343(7) 0.0337(8) 0.0365(8) 0.0038(6) 0.0064(6) -0.0049(6)
C13 0.0290(6) 0.0227(7) 0.0304(7) 0.0021(5) 0.0056(5) 0.0047(5)
C14 0.0329(7) 0.0212(6) 0.0364(8) 0.0017(6) 0.0057(6) 0.0042(5)
C15 0.0336(7) 0.0280(7) 0.0292(7) 0.0055(6) 0.0068(5) 0.0056(5)
C16 0.0341(7) 0.0241(7) 0.0347(8) 0.0036(5) 0.0125(6) 0.0010(5)

loop_
_atom_type_symbol
_atom_type_description
_atom_type_scat_dispersion_real
_atom_type_scat_dispersion_imag
_atom_type_scat_source
C C 0.0033 0.0016 'International Tables Vol C Tables 4.2.6.8 and 6.1.1.4'
H H 0.0000 0.0000 'International Tables Vol C Tables 4.2.6.8 and 6.1.1.4'
N N 0.0061 0.0033 'International Tables Vol C Tables 4.2.6.8 and 6.1.1.4'
O O 0.0106 0.0060 'International Tables Vol C Tables 4.2.6.8 and 6.1.1.4'

loop_
_geom_angle_atom_site_label_1
_geom_angle_atom_site_label_2
_geom_angle_atom_site_label_3
_geom_angle
C8 O1 C9 118.41(12)
C4 N1 C5 123.88(12)
C4 N1 C13 112.41(11)
C5 N1 C13 123.52(11)
C12 C1 C2 120.79(13)
C12 C1 H1 119.6
C2 C1 H1 119.6
C3 C2 C1 117.63(13)
C3 C2 H4 121.2
C1 C2 H4 121.2
C10 C3 C2 121.53(13)
C10 C3 C4 109.84(11)
C2 C3 C4 128.62(13)
O2 C4 N1 125.42(12)
O2 C4 C3 128.43(12)
N1 C4 C3 106.14(12)
C15 C5 C6 119.64(12)
C15 C5 N1 119.88(12)
C6 C5 N1 120.47(12)
C7 C6 C5 119.88(12)
C7 C6 H10 120.1
C5 C6 H10 120.1
C6 C7 C8 120.09(13)
C6 C7 H11 120.0
C8 C7 H11 120.0
O1 C8 C7 115.35(12)
O1 C8 C16 124.38(13)
C7 C8 C16 120.25(13)
O1 C9 H3 109.5
O1 C9 H12 109.5
H3 C9 H12 109.5
O1 C9 H2 109.5
H3 C9 H2 109.5
H12 C9 H2 109.5
C11 C10 C3 121.43(12)
C11 C10 C13 129.91(13)
C3 C10 C13 108.63(12)
C10 C11 C12 117.33(13)
C10 C11 H6 121.3
C12 C11 H6 121.3
C1 C12 C11 121.28(14)
C1 C12 H5 119.4
C11 C12 H5 119.4
N1 C13 C14 110.28(12)
N1 C13 C10 102.86(10)
C14 C13 C10 114.55(12)
N1 C13 H7 109.6
C14 C13 H7 109.6
C10 C13 H7 109.6
N2 C14 C13 178.19(16)
C16 C15 C5 120.60(12)
C16 C15 H9 119.7
C5 C15 H9 119.7
C15 C16 C8 119.34(13)
C15 C16 H8 120.3
C8 C16 H8 120.3

loop_
_geom_bond_atom_site_label_1
_geom_bond_atom_site_label_2
_geom_bond_distance
O1 C8 1.3682(17)
O1 C9 1.421(2)
O2 C4 1.2206(17)
N1 C4 1.3915(16)
N1 C5 1.4235(16)
N1 C13 1.4612(18)
N2 C14 1.140(2)
C1 C12 1.390(2)
C1 C2 1.391(2)
C1 H1 0.9300
C2 C3 1.3843(18)
C2 H4 0.9300
C3 C10 1.3830(19)
C3 C4 1.4761(19)
C5 C15 1.3900(19)
C5 C6 1.3966(19)
C6 C7 1.3842(18)
C6 H10 0.9300
C7 C8 1.3921(19)
C7 H11 0.9300
C8 C16 1.392(2)
C9 H3 0.9600
C9 H12 0.9600
C9 H2 0.9600
C10 C11 1.382(2)
C10 C13 1.5218(18)
C11 C12 1.396(2)
C11 H6 0.9300
C12 H5 0.9300
C13 C14 1.477(2)
C13 H7 0.9800
C15 C16 1.388(2)
C15 H9 0.9300
C16 H8 0.9300

loop_
_geom_hbond_atom_site_label_D
_geom_hbond_atom_site_label_H
_geom_hbond_atom_site_label_A
_geom_hbond_distance_DH
_geom_hbond_distance_HA
_geom_hbond_distance_DA
_geom_hbond_angle_DHA
_geom_hbond_site_symmetry_A
C13 H7 O1 0.98 2.56 3.2612(19) 128.6 2
C9 H12 O1 0.96 2.48 3.1626(19) 127.5 2_445
C7 H11 O2 0.93 2.64 3.5369(17) 162.3 2
C13 H7 O1 0.98 2.56 3.2612(19) 128.6 2
C9 H12 O1 0.96 2.48 3.1626(19) 127.5 2_445
C7 H11 O2 0.93 2.64 3.5369(17) 162.3 2
C13 H7 O1 0.98 2.56 3.2612(19) 128.6 2
C9 H12 O1 0.96 2.48 3.1626(19) 127.5 2_445
C7 H11 O2 0.93 2.64 3.5369(17) 162.3 2
C13 H7 O1 0.98 2.56 3.2612(19) 128.6 2
C9 H12 O1 0.96 2.48 3.1626(19) 127.5 2_445
C7 H11 O2 0.93 2.64 3.5369(17) 162.3 2
C13 H7 O1 0.98 2.56 3.2612(19) 128.6 2
C9 H12 O1 0.96 2.48 3.1626(19) 127.5 2_445
C7 H11 O2 0.93 2.64 3.5369(17) 162.3 2
C13 H7 O1 0.98 2.56 3.2612(19) 128.6 2
C9 H12 O1 0.96 2.48 3.1626(19) 127.5 2_445
C7 H11 O2 0.93 2.64 3.5369(17) 162.3 2
C7 H11 O2 0.93 2.64 3.5369(17) 162.3 2
C9 H12 O1 0.96 2.48 3.1626(19) 127.5 2_445
C13 H7 O1 0.98 2.56 3.2612(19) 128.6 2
C7 H11 O2 0.93 2.64 3.5369(17) 162.3 2
C9 H12 O1 0.96 2.48 3.1626(19) 127.5 2_445
C13 H7 O1 0.98 2.56 3.2612(19) 128.6 2
C7 H11 O2 0.93 2.64 3.5369(17) 162.3 2
C9 H12 O1 0.96 2.48 3.1626(19) 127.5 2_445
C13 H7 O1 0.98 2.56 3.2612(19) 128.6 2
C7 H11 O2 0.93 2.64 3.5369(17) 162.3 2
C9 H12 O1 0.96 2.48 3.1626(19) 127.5 2_445
C13 H7 O1 0.98 2.56 3.2612(19) 128.6 2
C7 H11 O2 0.93 2.64 3.5369(17) 162.3 2
C9 H12 O1 0.96 2.48 3.1626(19) 127.5 2_445
C13 H7 O1 0.98 2.56 3.2612(19) 128.6 2
C7 H11 O2 0.93 2.64 3.5369(17) 162.3 2
C9 H12 O1 0.96 2.48 3.1626(19) 127.5 2_445
C13 H7 O1 0.98 2.56 3.2612(19) 128.6 2

loop_
_geom_torsion_atom_site_label_1
_geom_torsion_atom_site_label_2
_geom_torsion_atom_site_label_3
_geom_torsion_atom_site_label_4
_geom_torsion
C12 C1 C2 C3 0.5(2)
C1 C2 C3 C10 0.1(2)
C1 C2 C3 C4 178.46(14)
C5 N1 C4 O2 -0.8(2)
C13 N1 C4 O2 -176.03(14)
C5 N1 C4 C3 177.98(12)
C13 N1 C4 C3 2.77(15)
C10 C3 C4 O2 178.08(15)
C2 C3 C4 O2 -0.4(2)
C10 C3 C4 N1 -0.67(15)
C2 C3 C4 N1 -179.15(14)
C4 N1 C5 C15 43.98(18)
C13 N1 C5 C15 -141.33(14)
C4 N1 C5 C6 -134.81(14)
C13 N1 C5 C6 39.88(19)
C15 C5 C6 C7 -3.1(2)
N1 C5 C6 C7 175.69(12)
C5 C6 C7 C8 -0.9(2)
C9 O1 C8 C7 176.90(13)
C9 O1 C8 C16 -1.6(2)
C6 C7 C8 O1 -174.54(12)
C6 C7 C8 C16 4.0(2)
C2 C3 C10 C11 -0.9(2)
C4 C3 C10 C11 -179.50(13)
C2 C3 C10 C13 177.06(12)
C4 C3 C10 C13 -1.54(15)
C3 C10 C11 C12 1.0(2)
C13 C10 C11 C12 -176.49(14)
C2 C1 C12 C11 -0.4(2)
C10 C11 C12 C1 -0.4(2)
C4 N1 C13 C14 -126.16(12)
C5 N1 C13 C14 58.60(17)
C4 N1 C13 C10 -3.57(15)
C5 N1 C13 C10 -178.80(11)
C11 C10 C13 N1 -179.26(14)
C3 C10 C13 N1 3.02(15)
C11 C10 C13 C14 -59.6(2)
C3 C10 C13 C14 122.70(13)
C6 C5 C15 C16 4.0(2)
N1 C5 C15 C16 -174.85(12)
C5 C15 C16 C8 -0.8(2)
O1 C8 C16 C15 175.25(13)
C7 C8 C16 C15 -3.2(2)
